data_7009500
loop_
_publ_author_name
'Wohnrath, Karen'
'de Araujo, M\'arcio Peres'
'Dinelli, Luis Rog\'erio'
'Batista, Alzir Azevedo'
'de Sousa Moreira, Icaro'
'Castellano, Eduardo Ernesto'
'Ellena, Javier'

_publ_section_title
;
 Electrosynthesis of binuclear ruthenium complexes from
 [RuCl3(dppb)(L)] precursors [L&#x2005;=&#x2005;pyridine,
 4-methylpyridine or dimethyl sulfoxide;
 dppb&#x2005;=&#x2005;1,4-bis(diphenylphosphino)butane]
;
_journal_issue 19
_journal_name_full 'Journal of the Chemical Society, Dalton Transactions'
_journal_page_first 3383
_journal_paper_doi 10.1039/b001422m
_journal_year 2000
_chemical_compound_source 'synthesis as described'
_chemical_formula_moiety 'C34 H34.5 Cl3 N P2 Ru 0.5(CH2Cl2)'
_chemical_formula_structural 'C34.50 H35.50 Cl4 N P2 Ru'
_chemical_formula_sum 'C34.5 H35.5 Cl4 N P2 Ru'
_chemical_formula_weight 768.95
_chemical_melting_point 476(1)
_chemical_name_systematic
;
Trans-1,4bis(diphenylphosphine)-4-methylpyridinetrichlororuthenium(III)
;
_space_group_IT_number 61
_symmetry_cell_setting orthorhombic
_symmetry_Int_Tables_number 61
_symmetry_space_group_name_Hall '-P 2ac 2ab'
_symmetry_space_group_name_H-M 'P b c a'
_atom_sites_solution_hydrogens geom
_atom_sites_solution_primary direct
_atom_sites_solution_secondary difmap
_audit_creation_date 1999-07-02T15:57:49-00:00
_audit_creation_method 'WinGX routine CIF_UPDATE'
_cell_angle_alpha 90
_cell_angle_beta 90
_cell_angle_gamma 90
_cell_formula_units_Z 8
_cell_length_a 14.785(10)
_cell_length_b 17.559(5)
_cell_length_c 27.448(5)
_cell_measurement_reflns_used 25
_cell_measurement_temperature 293(2)
_cell_measurement_theta_max 30
_cell_measurement_theta_min 14
_cell_measurement_wavelength 1.541838
_cell_volume 7126(5)
_computing_cell_refinement 'CAD4 Express (Enraf Nonius, 1992)'
_computing_data_collection 'CAD4 Express (Enraf Nonius, 1992)'
_computing_data_reduction 'XCAD4 (Harms & Wocadlo, 1995)'
_computing_molecular_graphics 'Ortep-3 for Windows (Farrugia, 1997)'
_computing_publication_material 'WinGX publication routines (Farrugia, 1997)'
_computing_structure_refinement 'SHELXL-93 (Sheldrick, 1993)'
_computing_structure_solution 'SHELXS-86 (Sheldrick, 1990)'
_diffrn_ambient_temperature 293(2)
_diffrn_measurement_device 'Enraf Nonius CAD4'
_diffrn_measurement_method 'non-profiled omega/2theta scans'
_diffrn_radiation_monochromator graphite
_diffrn_radiation_type CuK\a
_diffrn_radiation_wavelength 1.54184
_diffrn_reflns_av_R_equivalents 0.0829
_diffrn_reflns_av_sigmaI/netI 0.226
_diffrn_reflns_limit_h_max 18
_diffrn_reflns_limit_h_min 0
_diffrn_reflns_limit_k_max 21
_diffrn_reflns_limit_k_min 0
_diffrn_reflns_limit_l_max 33
_diffrn_reflns_limit_l_min -1
_diffrn_reflns_number 6567
_diffrn_reflns_theta_max 70
_diffrn_reflns_theta_min 3.22
_diffrn_standards_decay_% 2
_diffrn_standards_interval_time 30
_diffrn_standards_number 1
_exptl_absorpt_coefficient_mu 7.356
_exptl_absorpt_correction_T_max 0.7599
_exptl_absorpt_correction_T_min 0.4755
_exptl_absorpt_correction_type analytical
_exptl_absorpt_process_details
;
(see. N.W. Alcock (1970). Cryst. Computing, p271)
;
_exptl_crystal_colour red
_exptl_crystal_density_diffrn 1.434
_exptl_crystal_density_method none
_exptl_crystal_description prism
_exptl_crystal_F_000 3132
_exptl_crystal_size_max 0.375
_exptl_crystal_size_mid 0.174999
_exptl_crystal_size_min 0.075
_refine_diff_density_max 0.798
_refine_diff_density_min -0.961
_refine_diff_density_rms 0.14
_refine_ls_extinction_method none
_refine_ls_goodness_of_fit_all 1.189
_refine_ls_goodness_of_fit_gt 1.619
_refine_ls_hydrogen_treatment constr
_refine_ls_matrix_type full
_refine_ls_number_parameters 345
_refine_ls_number_reflns 6191
_refine_ls_number_restraints 1
_refine_ls_restrained_S_all 1.191
_refine_ls_restrained_S_obs 1.619
_refine_ls_R_factor_all 0.2352
_refine_ls_R_factor_gt 0.0565
_refine_ls_shift/su_max -0.084
_refine_ls_shift/su_mean 0.003
_refine_ls_structure_factor_coef Fsqd
_refine_ls_weighting_details 'w==1/[\s^2^(Fo^2^)+(0.0350P)^2^+4.0000P] where P=(Fo^2^+2Fc^2^)/3'
_refine_ls_weighting_scheme calc
_refine_ls_wR_factor_all 0.1589
_refine_ls_wR_factor_gt 0.1228
_reflns_number_gt 2213
_reflns_number_total 6194
_reflns_threshold_expression >2sigma(I)
_cod_data_source_file b001422m.txt
_cod_data_source_block s93
_cod_depositor_comments
;
The following automatic conversions were performed:
'_symmetry_cell_setting' value 'Orthorhombic' changed to 'orthorhombic'
according to '/home/saulius/struct/CIF-dictionaries/cif_core.dic'
dictionary named 'cif_core.dic' version 2.4.1 from 2010-06-29.

Automatic conversion script
Id: cif_fix_enum 1527 2010-12-29 10:47:43Z saulius 

The following automatic conversions were performed:

'_refine_ls_weighting_scheme' value 'calc
w==1/[\s^2^(Fo^2^)+(0.0350P)^2^+4.0000P] where P=(Fo^2^+2Fc^2^)/3'
was changed to 'calc'. New tag '_refine_ls_weighting_details' was
created. The value of the new tag was set to
'w==1/[\s^2^(Fo^2^)+(0.0350P)^2^+4.0000P] where P=(Fo^2^+2Fc^2^)/3'.

Automatic conversion script
Id: cif_fix_values 3143 2015-03-26 13:38:13Z robertas 
;
_cod_original_formula_sum 'C34.50 H35.50 Cl4 N P2 Ru'
_cod_database_code 7009500
_exptl_absorpt_correction_t_ave 0.6792
_diffrn_standards_decay_corr_max 1.108
_diffrn_standards_decay_corr_min 0.92

loop_
_symmetry_equiv_pos_as_xyz
'x, y, z'
'-x+1/2, y+1/2, z'
'x, -y+1/2, z+1/2'
'-x+1/2, -y, z+1/2'
'-x, -y, -z'
'x-1/2, -y-1/2, -z'
'-x, y-1/2, -z-1/2'
'x-1/2, y, -z-1/2'

loop_
_atom_site_label
_atom_site_type_symbol
_atom_site_fract_x
_atom_site_fract_y
_atom_site_fract_z
_atom_site_U_iso_or_equiv
_atom_site_adp_type
_atom_site_occupancy
_atom_site_calc_flag
_atom_site_refinement_flags
_atom_site_disorder_group
Ru1 Ru 0.09100(5) 0.12360(4) 0.63072(3) 0.0348(2) Uani 1 d . .
Cl1 Cl -0.0024(2) 0.16146(14) 0.69452(9) 0.0430(7) Uani 1 d . .
Cl2 Cl 0.1211(2) 0.2520(2) 0.60924(10) 0.0499(7) Uani 1 d . .
Cl3 Cl 0.1646(2) 0.0754(2) 0.56166(10) 0.0560(8) Uani 1 d . .
N1 N -0.0289(6) 0.1377(5) 0.5836(3) 0.046(2) Uani 1 d . .
P1 P 0.2230(2) 0.1235(2) 0.67699(9) 0.0401(7) Uani 1 d . .
C1 C 0.3271(5) 0.1643(4) 0.6508(3) 0.052(3) Uani 1 d G .
C2 C 0.3370(5) 0.1836(4) 0.6020(3) 0.068(4) Uani 1 d G .
H2 H 0.2883(7) 0.1788(7) 0.5808(4) 0.082 Uiso 1 calc R .
C3 C 0.4197(7) 0.2100(4) 0.5848(2) 0.073(4) Uani 1 d G .
H3 H 0.4263(9) 0.2229(6) 0.5522(3) 0.087 Uiso 1 calc R .
C4 C 0.4926(5) 0.2171(4) 0.6165(3) 0.071(4) Uani 1 d G .
H4 H 0.5479(6) 0.2348(6) 0.6051(5) 0.085 Uiso 1 calc R .
C5 C 0.4827(5) 0.1978(4) 0.6654(3) 0.069(4) Uani 1 d G .
H5 H 0.5314(6) 0.2026(6) 0.6866(4) 0.082 Uiso 1 calc R .
C6 C 0.4000(6) 0.1714(4) 0.6825(2) 0.052(3) Uani 1 d G .
H6 H 0.3934(9) 0.1585(6) 0.7152(2) 0.062 Uiso 1 calc R .
P2 P 0.0549(2) -0.0057(2) 0.65323(10) 0.0400(7) Uani 1 d . .
C7 C 0.2156(5) 0.1776(4) 0.7343(2) 0.038(3) Uani 1 d G .
C8 C 0.1986(5) 0.2553(4) 0.7310(2) 0.059(3) Uani 1 d G .
H8 H 0.1872(8) 0.2774(6) 0.7008(3) 0.071 Uiso 1 calc R .
C9 C 0.1989(5) 0.3000(3) 0.7728(3) 0.070(4) Uani 1 d G .
H9 H 0.1875(8) 0.3520(3) 0.7706(4) 0.084 Uiso 1 calc R .
C10 C 0.2160(5) 0.2670(5) 0.8179(3) 0.072(4) Uani 1 d G .
H10 H 0.2162(8) 0.2969(7) 0.8458(3) 0.086 Uiso 1 calc R .
C11 C 0.2330(5) 0.1893(5) 0.8211(2) 0.062(4) Uani 1 d G .
H11 H 0.2445(8) 0.1672(7) 0.8513(2) 0.074 Uiso 1 calc R .
C12 C 0.2328(5) 0.1446(4) 0.7793(3) 0.058(4) Uani 1 d G .
H12 H 0.2442(7) 0.0926(4) 0.7815(4) 0.07 Uiso 1 calc R .
C13 C 0.2667(8) 0.0301(6) 0.6959(4) 0.053(3) Uani 1 d . .
H13A H 0.3218(8) 0.0380(6) 0.7145(4) 0.063 Uiso 1 calc R .
H13B H 0.2229(8) 0.0067(6) 0.7176(4) 0.063 Uiso 1 calc R .
C14 C 0.2871(8) -0.0257(7) 0.6546(4) 0.059(3) Uani 1 d . .
H14A H 0.2846(8) 0.0013(7) 0.6238(4) 0.07 Uiso 1 calc R .
H14B H 0.3481(8) -0.0451(7) 0.6585(4) 0.07 Uiso 1 calc R .
C15 C 0.2231(8) -0.0910(6) 0.6529(4) 0.062(4) Uani 1 d . .
H15A H 0.2121(8) -0.1073(6) 0.6862(4) 0.075 Uiso 1 calc R .
H15B H 0.2531(8) -0.1327(6) 0.6363(4) 0.075 Uiso 1 calc R .
C16 C 0.1298(8) -0.0786(6) 0.6281(4) 0.059(3) Uani 1 d . .
H16A H 0.0976(8) -0.1267(6) 0.6287(4) 0.07 Uiso 1 calc R .
H16B H 0.1407(8) -0.0661(6) 0.5941(4) 0.07 Uiso 1 calc R .
C17 C 0.0440(5) -0.0347(4) 0.7174(2) 0.044(3) Uani 1 d G .
C18 C 0.0554(5) 0.0145(3) 0.7566(3) 0.046(3) Uani 1 d G .
H18 H 0.0674(7) 0.0658(3) 0.7512(4) 0.055 Uiso 1 calc R .
C19 C 0.0487(5) -0.0131(5) 0.8039(2) 0.059(3) Uani 1 d G .
H19 H 0.0563(8) 0.0198(6) 0.8302(3) 0.071 Uiso 1 calc R .
C20 C 0.0308(5) -0.0897(5) 0.8121(2) 0.070(4) Uani 1 d G .
H20 H 0.0263(8) -0.1081(7) 0.8437(3) 0.083 Uiso 1 calc R .
C21 C 0.0194(6) -0.1388(3) 0.7728(3) 0.088(5) Uani 1 d G .
H21 H 0.0074(8) -0.1901(4) 0.7782(5) 0.106 Uiso 1 calc R .
C22 C 0.0261(6) -0.1113(4) 0.7255(3) 0.072(4) Uani 1 d G .
H22 H 0.0185(8) -0.1442(5) 0.6992(4) 0.086 Uiso 1 calc R .
C23 C -0.0557(4) -0.0337(4) 0.6297(3) 0.047(3) Uani 1 d G .
C24 C -0.1328(6) -0.0036(4) 0.6513(2) 0.060(4) Uani 1 d G .
H24 H -0.1277(9) 0.0273(5) 0.6787(3) 0.072 Uiso 1 calc R .
C25 C -0.2176(5) -0.0197(5) 0.6320(4) 0.081(4) Uani 1 d G .
H25 H -0.2692(6) 0.0004(7) 0.6465(5) 0.097 Uiso 1 calc R .
C26 C -0.2253(5) -0.0659(5) 0.5911(4) 0.082(5) Uani 1 d G .
H26 H -0.2820(6) -0.0766(7) 0.5781(5) 0.098 Uiso 1 calc R .
C27 C -0.1481(7) -0.0960(4) 0.5695(2) 0.068(4) Uani 1 d G .
H27 H -0.1532(10) -0.1269(5) 0.5421(3) 0.081 Uiso 1 calc R .
C28 C -0.0633(5) -0.0799(4) 0.5888(3) 0.056(3) Uani 1 d G .
H28 H -0.0117(7) -0.1000(6) 0.5743(4) 0.067 Uiso 1 calc R .
C29 C -0.0829(8) 0.2000(6) 0.5903(4) 0.048(3) Uani 1 d . .
H29 H -0.0687(8) 0.2340(6) 0.6151(4) 0.058 Uiso 1 calc R .
C30 C -0.1575(8) 0.2142(8) 0.5616(5) 0.065(4) Uani 1 d . .
H30 H -0.1905(8) 0.2588(8) 0.5661(5) 0.078 Uiso 1 calc R .
C31 C -0.1839(9) 0.1622(9) 0.5258(5) 0.066(4) Uani 1 d . .
C32 C -0.1264(9) 0.1007(7) 0.5186(4) 0.063(4) Uani 1 d . .
H32 H -0.1385(9) 0.0659(7) 0.4938(4) 0.076 Uiso 1 calc R .
C33 C -0.0517(8) 0.0907(6) 0.5476(4) 0.054(3) Uani 1 d . .
H33 H -0.0149(8) 0.0487(6) 0.5418(4) 0.064 Uiso 1 calc R .
C34 C -0.2662(9) 0.1747(9) 0.4964(5) 0.100(6) Uani 1 d . .
H34A H -0.305(3) 0.131(3) 0.499(3) 0.15 Uiso 1 calc R .
H34B H -0.2497(10) 0.182(6) 0.4629(7) 0.15 Uiso 1 calc R .
H34C H -0.297(4) 0.219(3) 0.508(2) 0.15 Uiso 1 calc R .
C1S C 0.461(5) 0.031(4) 0.488(3) 0.20(2) Uiso 0.5 d P .
Cl1S Cl 0.5017(15) 0.0973(13) 0.4614(7) 0.142(10) Uiso 0.259(10) d P 1
Cl2S Cl 0.442(2) -0.0353(16) 0.4539(9) 0.180(12) Uiso 0.259(10) d P 1
Cl3S Cl 0.3931(19) 0.0232(14) 0.5136(10) 0.155(11) Uiso 0.243(10) d P 2
Cl4S Cl 0.521(3) -0.007(2) 0.4536(14) 0.233(18) Uiso 0.243(10) d P 2

loop_
_atom_site_aniso_label
_atom_site_aniso_U_11
_atom_site_aniso_U_22
_atom_site_aniso_U_33
_atom_site_aniso_U_23
_atom_site_aniso_U_13
_atom_site_aniso_U_12
Ru1 0.0341(4) 0.0339(3) 0.0363(3) -0.0020(4) 0.0006(5) -0.0003(5)
Cl1 0.045(2) 0.0401(14) 0.0445(14) -0.0048(13) 0.0063(14) 0.0034(14)
Cl2 0.049(2) 0.0418(14) 0.059(2) 0.0080(15) 0.0012(13) -0.0071(15)
Cl3 0.058(2) 0.066(2) 0.044(2) -0.0104(15) 0.010(2) 0.000(2)
N1 0.052(6) 0.046(6) 0.041(5) -0.006(4) 0.000(5) -0.017(5)
P1 0.032(2) 0.0469(15) 0.0411(14) -0.003(2) -0.0005(12) 0.002(2)
C1 0.050(9) 0.063(8) 0.044(6) -0.010(6) 0.017(7) 0.012(7)
C2 0.063(10) 0.085(10) 0.057(9) 0.000(8) -0.002(8) -0.012(8)
C3 0.059(10) 0.073(9) 0.086(10) 0.010(8) 0.021(9) -0.013(9)
C4 0.038(8) 0.075(9) 0.099(12) 0.006(9) 0.017(8) -0.007(7)
C5 0.045(9) 0.080(10) 0.081(10) 0.009(8) 0.007(8) 0.004(8)
C6 0.034(7) 0.054(7) 0.068(8) 0.009(6) -0.007(7) -0.006(7)
P2 0.045(2) 0.0324(15) 0.0427(15) -0.0043(13) 0.0003(14) 0.0013(14)
C7 0.035(7) 0.040(6) 0.040(6) 0.002(5) -0.007(5) -0.005(6)
C8 0.072(9) 0.046(7) 0.058(8) -0.011(6) -0.001(7) -0.011(8)
C9 0.082(11) 0.059(9) 0.069(9) -0.015(7) 0.015(9) -0.009(8)
C10 0.068(10) 0.084(10) 0.064(9) -0.030(8) 0.003(8) -0.027(9)
C11 0.053(9) 0.082(10) 0.051(8) -0.008(7) -0.010(7) 0.020(8)
C12 0.036(8) 0.087(11) 0.051(7) 0.005(7) -0.011(6) 0.005(7)
C13 0.039(8) 0.060(8) 0.059(7) 0.007(7) 0.005(6) 0.002(6)
C14 0.031(7) 0.071(8) 0.074(9) -0.006(7) -0.010(7) 0.003(7)
C15 0.069(10) 0.044(7) 0.075(9) -0.013(6) -0.006(8) 0.034(7)
C16 0.071(9) 0.044(6) 0.061(7) -0.006(7) 0.001(8) 0.010(6)
C17 0.049(8) 0.028(6) 0.054(7) 0.005(5) -0.006(6) 0.004(6)
C18 0.042(7) 0.035(6) 0.059(7) 0.004(6) 0.001(6) -0.008(6)
C19 0.051(8) 0.080(9) 0.048(7) 0.007(7) 0.002(7) 0.013(8)
C20 0.067(10) 0.074(9) 0.068(9) 0.038(8) -0.009(8) -0.003(8)
C21 0.106(13) 0.051(9) 0.107(12) 0.006(8) -0.003(11) -0.035(9)
C22 0.094(11) 0.051(8) 0.070(8) 0.013(7) 0.003(8) -0.026(8)
C23 0.061(8) 0.038(6) 0.042(6) 0.008(6) -0.012(7) -0.004(6)
C24 0.036(8) 0.064(8) 0.080(9) -0.022(7) -0.009(7) 0.003(7)
C25 0.051(9) 0.074(9) 0.117(12) -0.022(10) -0.016(10) -0.008(8)
C26 0.078(12) 0.058(9) 0.109(13) 0.018(9) -0.046(10) -0.025(9)
C27 0.085(11) 0.060(8) 0.059(8) 0.001(7) -0.017(9) -0.014(9)
C28 0.066(10) 0.051(7) 0.050(7) -0.005(6) -0.007(7) -0.007(7)
C29 0.049(8) 0.040(6) 0.056(7) -0.004(5) 0.000(7) 0.003(7)
C30 0.032(8) 0.087(10) 0.075(9) 0.019(8) -0.008(7) -0.001(8)
C31 0.041(8) 0.101(11) 0.057(8) 0.025(8) -0.019(7) -0.014(9)
C32 0.082(10) 0.067(9) 0.041(6) 0.002(6) -0.024(7) -0.002(8)
C33 0.067(9) 0.049(7) 0.045(6) -0.007(6) 0.002(7) -0.009(7)
C34 0.066(10) 0.146(15) 0.087(11) 0.022(10) -0.046(9) -0.029(10)

loop_
_atom_type_symbol
_atom_type_description
_atom_type_scat_dispersion_real
_atom_type_scat_dispersion_imag
_atom_type_scat_source
C C 0.0181 0.0091 'International Tables Vol C Tables 4.2.6.8 and 6.1.1.4'
H H 0 0 'International Tables Vol C Tables 4.2.6.8 and 6.1.1.4'
N N 0.0311 0.018 'International Tables Vol C Tables 4.2.6.8 and 6.1.1.4'
P P 0.2955 0.4335 'International Tables Vol C Tables 4.2.6.8 and 6.1.1.4'
Cl Cl 0.3639 0.7018 'International Tables Vol C Tables 4.2.6.8 and 6.1.1.4'
Ru Ru 0.0552 3.296 'International Tables Vol C Tables 4.2.6.8 and 6.1.1.4'

loop_
_exptl_crystal_face_index_h
_exptl_crystal_face_index_k
_exptl_crystal_face_index_l
_exptl_crystal_face_perp_dist
1 0 0 0.087
-1 0 0 0.087
0 1 0 0.038
0 -1 0 0.038
0 0 1 0.019
0 0 -1 0.019

loop_
_geom_angle_atom_site_label_1
_geom_angle_atom_site_label_2
_geom_angle_atom_site_label_3
_geom_angle
_geom_angle_site_symmetry_1
_geom_angle_site_symmetry_3
_geom_angle_publ_flag
N1 Ru1 Cl1 86.1(2) . . ?
N1 Ru1 P1 172.9(2) . . ?
Cl1 Ru1 P1 95.00(10) . . ?
N1 Ru1 Cl3 86.5(2) . . ?
Cl1 Ru1 Cl3 170.84(11) . . ?
P1 Ru1 Cl3 92.97(11) . . ?
N1 Ru1 Cl2 84.2(2) . . ?
Cl1 Ru1 Cl2 91.54(9) . . ?
P1 Ru1 Cl2 88.80(11) . . ?
Cl3 Ru1 Cl2 93.14(10) . . ?
N1 Ru1 P2 94.4(2) . . ?
Cl1 Ru1 P2 86.84(9) . . ?
P1 Ru1 P2 92.59(11) . . ?
Cl3 Ru1 P2 88.30(10) . . ?
Cl2 Ru1 P2 177.94(10) . . ?
C33 N1 C29 116.7(10) . . ?
C33 N1 Ru1 124.7(8) . . ?
C29 N1 Ru1 118.6(7) . . ?
C13 P1 C7 103.9(5) . . ?
C13 P1 C1 99.4(4) . . ?
C7 P1 C1 100.5(4) . . ?
C13 P1 Ru1 116.7(4) . . ?
C7 P1 Ru1 114.6(3) . . ?
C1 P1 Ru1 119.2(3) . . ?
C2 C1 C6 120 . . ?
C2 C1 P1 123.9(5) . . ?
C6 C1 P1 116.0(5) . . ?
C1 C2 C3 120 . . ?
C4 C3 C2 120 . . ?
C3 C4 C5 120 . . ?
C6 C5 C4 120 . . ?
C5 C6 C1 120 . . ?
C23 P2 C16 102.7(5) . . ?
C23 P2 C17 100.7(4) . . ?
C16 P2 C17 102.8(5) . . ?
C23 P2 Ru1 111.1(3) . . ?
C16 P2 Ru1 115.3(4) . . ?
C17 P2 Ru1 121.6(3) . . ?
C8 C7 C12 120 . . ?
C8 C7 P1 117.5(4) . . ?
C12 C7 P1 122.3(4) . . ?
C9 C8 C7 120 . . ?
C8 C9 C10 120 . . ?
C11 C10 C9 120 . . ?
C10 C11 C12 120 . . ?
C11 C12 C7 120 . . ?
C14 C13 P1 115.6(8) . . ?
C15 C14 C13 113.0(10) . . ?
C14 C15 C16 118.0(9) . . ?
C15 C16 P2 118.0(8) . . ?
C18 C17 C22 120 . . ?
C18 C17 P2 124.0(5) . . ?
C22 C17 P2 115.9(5) . . ?
C17 C18 C19 120 . . ?
C20 C19 C18 120 . . ?
C19 C20 C21 120 . . ?
C22 C21 C20 120 . . ?
C21 C22 C17 120 . . ?
C24 C23 C28 120 . . ?
C24 C23 P2 118.8(5) . . ?
C28 C23 P2 121.1(5) . . ?
C23 C24 C25 120 . . ?
C26 C25 C24 120 . . ?
C25 C26 C27 120 . . ?
C28 C27 C26 120 . . ?
C27 C28 C23 120 . . ?
N1 C29 C30 122.3(11) . . ?
C29 C30 C31 120.5(12) . . ?
C32 C31 C30 116.0(11) . . ?
C32 C31 C34 122.8(14) . . ?
C30 C31 C34 121.2(14) . . ?
C33 C32 C31 120.6(11) . . ?
N1 C33 C32 123.7(12) . . ?
Cl3S C1S Cl4S 144(6) . . ?
Cl1S C1S Cl2S 112(6) . . ?
Cl3S C1S Cl4S 64(4) . 5_656 ?
Cl4S C1S Cl4S 114(4) . 5_656 ?
Cl3S C1S C1S 105(7) . 5_656 ?
Cl4S C1S C1S 63(4) . 5_656 ?
Cl1S C1S C1S 114(7) . 5_656 ?
Cl2S C1S C1S 83(5) . 5_656 ?
Cl4S C1S C1S 51(4) 5_656 5_656 ?
Cl1S C1S Cl2S 94(3) . 5_656 ?
Cl2S C1S Cl2S 127(3) . 5_656 ?
C1S C1S Cl2S 45(3) 5_656 5_656 ?
C1S Cl2S C1S 53(3) . 5_656 ?
C1S Cl3S Cl4S 72(3) . 5_656 ?
C1S Cl4S Cl3S 102(4) . 5_656 ?
C1S Cl4S C1S 66(4) . 5_656 ?
Cl3S Cl4S C1S 44(2) 5_656 5_656 ?

loop_
_geom_bond_atom_site_label_1
_geom_bond_atom_site_label_2
_geom_bond_distance
_geom_bond_site_symmetry_2
_geom_bond_publ_flag
Ru1 N1 2.209(9) . ?
Ru1 Cl1 2.327(3) . ?
Ru1 P1 2.329(3) . ?
Ru1 Cl3 2.344(3) . ?
Ru1 Cl2 2.372(3) . ?
Ru1 P2 2.413(3) . ?
N1 C33 1.331(12) . ?
N1 C29 1.367(12) . ?
P1 C13 1.838(11) . ?
P1 C7 1.840(6) . ?
P1 C1 1.843(7) . ?
C1 C2 1.39 . ?
C1 C6 1.39 . ?
C2 C3 1.39 . ?
C3 C4 1.39 . ?
C4 C5 1.39 . ?
C5 C6 1.39 . ?
P2 C23 1.825(6) . ?
P2 C16 1.828(11) . ?
P2 C17 1.839(6) . ?
C7 C8 1.39 . ?
C7 C12 1.39 . ?
C8 C9 1.39 . ?
C9 C10 1.39 . ?
C10 C11 1.39 . ?
C11 C12 1.39 . ?
C13 C14 1.530(14) . ?
C14 C15 1.487(14) . ?
C15 C16 1.555(14) . ?
C17 C18 1.39 . ?
C17 C22 1.39 . ?
C18 C19 1.39 . ?
C19 C20 1.39 . ?
C20 C21 1.39 . ?
C21 C22 1.39 . ?
C23 C24 1.39 . ?
C23 C28 1.39 . ?
C24 C25 1.39 . ?
C25 C26 1.39 . ?
C26 C27 1.39 . ?
C27 C28 1.39 . ?
C29 C30 1.379(14) . ?
C30 C31 1.40(2) . ?
C31 C32 1.39(2) . ?
C31 C34 1.476(15) . ?
C32 C33 1.373(14) . ?
C1S Cl3S 1.23(7) . ?
C1S Cl4S 1.46(7) . ?
C1S Cl1S 1.50(7) . ?
C1S Cl2S 1.52(6) . ?
C1S Cl4S 1.68(7) 5_656 ?
C1S C1S 1.72(10) 5_656 ?
C1S Cl2S 2.15(6) 5_656 ?
Cl2S C1S 2.15(6) 5_656 ?
Cl3S Cl4S 1.58(4) 5_656 ?
Cl4S Cl3S 1.58(4) 5_656 ?
Cl4S C1S 1.68(7) 5_656 ?

loop_
_geom_torsion_atom_site_label_1
_geom_torsion_atom_site_label_2
_geom_torsion_atom_site_label_3
_geom_torsion_atom_site_label_4
_geom_torsion
_geom_torsion_site_symmetry_1
_geom_torsion_site_symmetry_2
_geom_torsion_site_symmetry_3
_geom_torsion_site_symmetry_4
_geom_torsion_publ_flag
Cl1 Ru1 N1 C33 -139.5(8) . . . . ?
P1 Ru1 N1 C33 121.1(18) . . . . ?
Cl3 Ru1 N1 C33 35.0(8) . . . . ?
Cl2 Ru1 N1 C33 128.5(8) . . . . ?
P2 Ru1 N1 C33 -53.0(8) . . . . ?
Cl1 Ru1 N1 C29 42.7(7) . . . . ?
P1 Ru1 N1 C29 -57(2) . . . . ?
Cl3 Ru1 N1 C29 -142.8(7) . . . . ?
Cl2 Ru1 N1 C29 -49.3(7) . . . . ?
P2 Ru1 N1 C29 129.2(7) . . . . ?
N1 Ru1 P1 C13 -157(2) . . . . ?
Cl1 Ru1 P1 C13 103.7(4) . . . . ?
Cl3 Ru1 P1 C13 -71.7(4) . . . . ?
Cl2 Ru1 P1 C13 -164.8(4) . . . . ?
P2 Ru1 P1 C13 16.7(4) . . . . ?
N1 Ru1 P1 C7 81(2) . . . . ?
Cl1 Ru1 P1 C7 -18.0(3) . . . . ?
Cl3 Ru1 P1 C7 166.6(3) . . . . ?
Cl2 Ru1 P1 C7 73.5(3) . . . . ?
P2 Ru1 P1 C7 -105.0(3) . . . . ?
N1 Ru1 P1 C1 -38(2) . . . . ?
Cl1 Ru1 P1 C1 -136.9(3) . . . . ?
Cl3 Ru1 P1 C1 47.6(3) . . . . ?
Cl2 Ru1 P1 C1 -45.5(3) . . . . ?
P2 Ru1 P1 C1 136.0(3) . . . . ?
C13 P1 C1 C2 116.2(5) . . . . ?
C7 P1 C1 C2 -137.6(5) . . . . ?
Ru1 P1 C1 C2 -11.6(5) . . . . ?
C13 P1 C1 C6 -60.2(5) . . . . ?
C7 P1 C1 C6 45.9(5) . . . . ?
Ru1 P1 C1 C6 171.9(3) . . . . ?
C6 C1 C2 C3 0 . . . . ?
P1 C1 C2 C3 -176.3(6) . . . . ?
C1 C2 C3 C4 0 . . . . ?
C2 C3 C4 C5 0 . . . . ?
C3 C4 C5 C6 0 . . . . ?
C4 C5 C6 C1 0 . . . . ?
C2 C1 C6 C5 0 . . . . ?
P1 C1 C6 C5 176.6(5) . . . . ?
N1 Ru1 P2 C23 -6.3(4) . . . . ?
Cl1 Ru1 P2 C23 79.6(3) . . . . ?
P1 Ru1 P2 C23 174.5(3) . . . . ?
Cl3 Ru1 P2 C23 -92.6(3) . . . . ?
Cl2 Ru1 P2 C23 42(3) . . . . ?
N1 Ru1 P2 C16 110.1(5) . . . . ?
Cl1 Ru1 P2 C16 -164.0(4) . . . . ?
P1 Ru1 P2 C16 -69.2(4) . . . . ?
Cl3 Ru1 P2 C16 23.7(4) . . . . ?
Cl2 Ru1 P2 C16 158(3) . . . . ?
N1 Ru1 P2 C17 -124.5(4) . . . . ?
Cl1 Ru1 P2 C17 -38.6(3) . . . . ?
P1 Ru1 P2 C17 56.2(3) . . . . ?
Cl3 Ru1 P2 C17 149.1(3) . . . . ?
Cl2 Ru1 P2 C17 -76(3) . . . . ?
C13 P1 C7 C8 169.6(5) . . . . ?
C1 P1 C7 C8 67.1(5) . . . . ?
Ru1 P1 C7 C8 -61.9(4) . . . . ?
C13 P1 C7 C12 -5.6(6) . . . . ?
C1 P1 C7 C12 -108.2(5) . . . . ?
Ru1 P1 C7 C12 122.8(4) . . . . ?
C12 C7 C8 C9 0 . . . . ?
P1 C7 C8 C9 -175.3(5) . . . . ?
C7 C8 C9 C10 0 . . . . ?
C8 C9 C10 C11 0 . . . . ?
C9 C10 C11 C12 0 . . . . ?
C10 C11 C12 C7 0 . . . . ?
C8 C7 C12 C11 0 . . . . ?
P1 C7 C12 C11 175.1(6) . . . . ?
C7 P1 C13 C14 -175.3(8) . . . . ?
C1 P1 C13 C14 -72.0(9) . . . . ?
Ru1 P1 C13 C14 57.5(9) . . . . ?
P1 C13 C14 C15 -110.2(10) . . . . ?
C13 C14 C15 C16 81.3(13) . . . . ?
C14 C15 C16 P2 -60.3(14) . . . . ?
C23 P2 C16 C15 -160.0(8) . . . . ?
C17 P2 C16 C15 -55.7(10) . . . . ?
Ru1 P2 C16 C15 79.0(9) . . . . ?
C23 P2 C17 C18 -123.1(5) . . . . ?
C16 P2 C17 C18 131.0(6) . . . . ?
Ru1 P2 C17 C18 0.1(6) . . . . ?
C23 P2 C17 C22 58.9(5) . . . . ?
C16 P2 C17 C22 -47.0(6) . . . . ?
Ru1 P2 C17 C22 -177.9(3) . . . . ?
C22 C17 C18 C19 0 . . . . ?
P2 C17 C18 C19 -177.9(6) . . . . ?
C17 C18 C19 C20 0 . . . . ?
C18 C19 C20 C21 0 . . . . ?
C19 C20 C21 C22 0 . . . . ?
C20 C21 C22 C17 0 . . . . ?
C18 C17 C22 C21 0 . . . . ?
P2 C17 C22 C21 178.1(6) . . . . ?
C16 P2 C23 C24 163.2(5) . . . . ?
C17 P2 C23 C24 57.3(5) . . . . ?
Ru1 P2 C23 C24 -72.9(4) . . . . ?
C16 P2 C23 C28 -21.3(6) . . . . ?
C17 P2 C23 C28 -127.2(4) . . . . ?
Ru1 P2 C23 C28 102.6(4) . . . . ?
C28 C23 C24 C25 0 . . . . ?
P2 C23 C24 C25 175.5(5) . . . . ?
C23 C24 C25 C26 0 . . . . ?
C24 C25 C26 C27 0 . . . . ?
C25 C26 C27 C28 0 . . . . ?
C26 C27 C28 C23 0 . . . . ?
C24 C23 C28 C27 0 . . . . ?
P2 C23 C28 C27 -175.4(5) . . . . ?
C33 N1 C29 C30 0.1(15) . . . . ?
Ru1 N1 C29 C30 178.1(8) . . . . ?
N1 C29 C30 C31 3.7(17) . . . . ?
C29 C30 C31 C32 -5.6(17) . . . . ?
C29 C30 C31 C34 176.9(11) . . . . ?
C30 C31 C32 C33 4.0(17) . . . . ?
C34 C31 C32 C33 -178.6(11) . . . . ?
C29 N1 C33 C32 -1.8(15) . . . . ?
Ru1 N1 C33 C32 -179.7(8) . . . . ?
C31 C32 C33 N1 -0.3(17) . . . . ?
Cl3S C1S Cl2S C1S -104(7) . . . 5_656 ?
Cl4S C1S Cl2S C1S 61(5) . . . 5_656 ?
Cl1S C1S Cl2S C1S 113(8) . . . 5_656 ?
Cl4S C1S Cl2S C1S -40(3) 5_656 . . 5_656 ?
C1S C1S Cl2S C1S 0.000(5) 5_656 . . 5_656 ?
Cl2S C1S Cl2S C1S 0.000(13) 5_656 . . 5_656 ?
Cl4S C1S Cl3S Cl4S 95(8) . . . 5_656 ?
Cl1S C1S Cl3S Cl4S -116(7) . . . 5_656 ?
Cl2S C1S Cl3S Cl4S 115(3) . . . 5_656 ?
Cl4S C1S Cl3S Cl4S 0.00(2) 5_656 . . 5_656 ?
C1S C1S Cl3S Cl4S 31(5) 5_656 . . 5_656 ?
Cl2S C1S Cl3S Cl4S -14(2) 5_656 . . 5_656 ?
Cl3S C1S Cl4S Cl3S -105(8) . . . 5_656 ?
Cl1S C1S Cl4S Cl3S 98(3) . . . 5_656 ?
Cl2S C1S Cl4S Cl3S -131(3) . . . 5_656 ?
Cl4S C1S Cl4S Cl3S -27(5) 5_656 . . 5_656 ?
C1S C1S Cl4S Cl3S -27(5) 5_656 . . 5_656 ?
Cl2S C1S Cl4S Cl3S 5(4) 5_656 . . 5_656 ?
Cl3S C1S Cl4S C1S -78(9) . . . 5_656 ?
Cl1S C1S Cl4S C1S 125(5) . . . 5_656 ?
Cl2S C1S Cl4S C1S -104(5) . . . 5_656 ?
Cl4S C1S Cl4S C1S 0.000(10) 5_656 . . 5_656 ?
C1S C1S Cl4S C1S 0.000(11) 5_656 . . 5_656 ?
Cl2S C1S Cl4S C1S 32(2) 5_656 . . 5_656 ?
